data_1554650
loop_
_publ_author_name
'Yang, Jinfeng'
'Gu, Kaizhi'
'Shi, Chuanxing'
'Li, Meng'
'Zhao, Ping'
'Zhu, Wei-Hong'

_publ_section_title
;
 Fluorescent thermometer based on a quinolinemalononitrile copolymer with
 aggregation-induced emission characteristics
;
_journal_issue 8
_journal_name_full 'Materials Chemistry Frontiers'
_journal_page_first 1503
_journal_paper_doi 10.1039/C9QM00147F
_journal_volume 3
_journal_year 2019
_chemical_formula_sum 'C30 H29 N5 O'
_chemical_formula_weight 475.58
_chemical_name_systematic EM
_space_group_IT_number 14
_space_group_name_Hall '-P 2ybc'
_space_group_name_H-M_alt 'P 1 21/c 1'
_symmetry_cell_setting monoclinic
_symmetry_space_group_name_H-M 'P 1 21/c 1'
_atom_sites_solution_hydrogens geom
_atom_sites_solution_primary direct
_atom_sites_solution_secondary difmap
_audit_creation_method SHELXL-97
_audit_update_record
;
2019-03-11 deposited with the CCDC.	2019-03-28 downloaded from the CCDC.
;
_cell_angle_alpha 90.00
_cell_angle_beta 102.762(7)
_cell_angle_gamma 90.00
_cell_formula_units_Z 4
_cell_length_a 22.0567(18)
_cell_length_b 7.7405(6)
_cell_length_c 15.5138(14)
_cell_measurement_reflns_used 1817
_cell_measurement_temperature 133(2)
_cell_measurement_theta_max 68.33
_cell_measurement_theta_min 6.08
_cell_volume 2583.2(4)
_computing_cell_refinement 'Bruker SAINT'
_computing_data_collection 'Bruker APEX2'
_computing_data_reduction 'Bruker SAINT'
_computing_molecular_graphics 'Bruker SHELXTL'
_computing_publication_material 'Bruker SHELXTL'
_computing_structure_refinement 'SHELXL-97 (Sheldrick, 2008)'
_computing_structure_solution 'SHELXS-97 (Sheldrick, 2008)'
_diffrn_ambient_temperature 133(2)
_diffrn_measured_fraction_theta_full 0.963
_diffrn_measured_fraction_theta_max 0.963
_diffrn_measurement_device_type 'Bruker APEX-II CCD'
_diffrn_measurement_method '\f and \w scans'
_diffrn_radiation_monochromator graphite
_diffrn_radiation_source 'fine-focus sealed tube'
_diffrn_radiation_type CuK\a
_diffrn_radiation_wavelength 1.54178
_diffrn_reflns_av_R_equivalents 0.0840
_diffrn_reflns_av_sigmaI/netI 0.1490
_diffrn_reflns_limit_h_max 22
_diffrn_reflns_limit_h_min -25
_diffrn_reflns_limit_k_max 8
_diffrn_reflns_limit_k_min -9
_diffrn_reflns_limit_l_max 18
_diffrn_reflns_limit_l_min -17
_diffrn_reflns_number 12564
_diffrn_reflns_theta_full 66.49
_diffrn_reflns_theta_max 66.49
_diffrn_reflns_theta_min 2.05
_exptl_absorpt_coefficient_mu 0.602
_exptl_absorpt_correction_T_max 0.9881
_exptl_absorpt_correction_T_min 0.8892
_exptl_absorpt_correction_type multi-scan
_exptl_absorpt_process_details sadabs
_exptl_crystal_colour red
_exptl_crystal_density_diffrn 1.223
_exptl_crystal_density_method 'not measured'
_exptl_crystal_description prism
_exptl_crystal_F_000 1008
_exptl_crystal_preparation Luminescent
_exptl_crystal_size_max 0.20
_exptl_crystal_size_mid 0.03
_exptl_crystal_size_min 0.02
_platon_squeeze_details
;
;
_refine_diff_density_max 0.257
_refine_diff_density_min -0.348
_refine_diff_density_rms 0.067
_refine_ls_extinction_method none
_refine_ls_goodness_of_fit_ref 1.022
_refine_ls_hydrogen_treatment constr
_refine_ls_matrix_type full
_refine_ls_number_parameters 325
_refine_ls_number_reflns 4383
_refine_ls_number_restraints 12
_refine_ls_restrained_S_all 1.024
_refine_ls_R_factor_all 0.1096
_refine_ls_R_factor_gt 0.0772
_refine_ls_shift/su_max 0.000
_refine_ls_shift/su_mean 0.000
_refine_ls_structure_factor_coef Fsqd
_refine_ls_weighting_details 'calc w=1/[\s^2^(Fo^2^)+(0.1001P)^2^+0.9532P] where P=(Fo^2^+2Fc^2^)/3'
_refine_ls_weighting_scheme calc
_refine_ls_wR_factor_gt 0.2105
_refine_ls_wR_factor_ref 0.2460
_reflns_number_gt 2849
_reflns_number_total 4383
_reflns_threshold_expression >2sigma(I)
_cod_data_source_file c9qm00147f2.cif
_cod_data_source_block dm12253
_cod_depositor_comments
;
The following automatic conversions were performed:

data item '_symmetry_cell_setting' value 'Monoclinic' was changed to
'monoclinic' in accordance with the
/home/saulius/struct/COD-crude-data/automatic-downloads/DataCite-retrospective/RSC/depositions/lib/dictionaries/cif_core.dic
dictionary named 'cif_core.dic' version 2.4.2 last updated on
2011-04-26.

Automatic conversion script
Id: cif_fix_values 6909 2019-04-08 15:41:33Z antanas 
;
_cod_original_sg_symbol_H-M P2(1)/c
_cod_database_code 1554650

loop_
_symmetry_equiv_pos_as_xyz
'x, y, z'
'-x, y+1/2, -z+1/2'
'-x, -y, -z'
'x, -y-1/2, z-1/2'

loop_
_atom_site_label
_atom_site_type_symbol
_atom_site_fract_x
_atom_site_fract_y
_atom_site_fract_z
_atom_site_U_iso_or_equiv
_atom_site_adp_type
_atom_site_occupancy
_atom_site_symmetry_multiplicity
_atom_site_calc_flag
_atom_site_refinement_flags
N1 N 0.38763(10) 0.6851(3) 0.15422(16) 0.0241(6) Uani 1 1 d .
N2 N 0.24084(14) 0.4129(5) 0.4321(2) 0.0522(9) Uani 1 1 d .
N3 N 0.43664(13) 0.3096(4) 0.48538(19) 0.0409(7) Uani 1 1 d .
N4 N 0.79987(12) 0.6222(4) 0.2661(2) 0.0417(8) Uani 1 1 d .
N5 N 0.92615(13) 0.6070(4) 0.2547(3) 0.0584(10) Uani 1 1 d .
O1 O 0.99647(14) 0.5120(5) 0.1793(3) 0.0821(12) Uani 1 1 d .
C1 C 0.32493(13) 0.6692(4) 0.1563(2) 0.0272(7) Uani 1 1 d .
C2 C 0.27951(14) 0.7260(4) 0.0823(2) 0.0346(8) Uani 1 1 d .
H2A H 0.2920 0.7777 0.0334 0.042 Uiso 1 1 calc R
C3 C 0.21811(16) 0.7064(5) 0.0812(3) 0.0479(10) Uani 1 1 d .
H3A H 0.1880 0.7445 0.0312 0.057 Uiso 1 1 calc R
C4 C 0.19846(15) 0.6316(5) 0.1522(3) 0.0479(10) Uani 1 1 d .
H4A H 0.1554 0.6185 0.1506 0.057 Uiso 1 1 calc R
C5 C 0.24201(14) 0.5772(4) 0.2240(2) 0.0367(8) Uani 1 1 d .
H5A H 0.2285 0.5257 0.2722 0.044 Uiso 1 1 calc R
C6 C 0.30648(13) 0.5952(3) 0.2289(2) 0.0266(7) Uani 1 1 d .
C7 C 0.35364(13) 0.5319(3) 0.3032(2) 0.0265(7) Uani 1 1 d .
C8 C 0.41519(12) 0.5475(3) 0.29370(19) 0.0242(7) Uani 1 1 d .
H8A H 0.4472 0.5046 0.3401 0.029 Uiso 1 1 calc R
C9 C 0.43225(13) 0.6198(3) 0.22245(19) 0.0233(7) Uani 1 1 d .
C10 C 0.40743(13) 0.7742(4) 0.08079(19) 0.0278(7) Uani 1 1 d .
H10A H 0.4498 0.8213 0.1026 0.033 Uiso 1 1 calc R
H10B H 0.3791 0.8726 0.0609 0.033 Uiso 1 1 calc R
C11 C 0.40762(15) 0.6568(4) 0.0027(2) 0.0363(8) Uani 1 1 d .
H11A H 0.4214 0.7221 -0.0437 0.054 Uiso 1 1 calc R
H11B H 0.3656 0.6124 -0.0204 0.054 Uiso 1 1 calc R
H11C H 0.4361 0.5600 0.0216 0.054 Uiso 1 1 calc R
C12 C 0.34254(13) 0.4514(4) 0.3801(2) 0.0298(7) Uani 1 1 d .
C13 C 0.28569(16) 0.4317(4) 0.4056(2) 0.0395(8) Uani 1 1 d .
C14 C 0.39439(15) 0.3742(4) 0.4390(2) 0.0327(8) Uani 1 1 d .
C15 C 0.49701(12) 0.6198(4) 0.2154(2) 0.0247(7) Uani 1 1 d .
H15A H 0.5058 0.6058 0.1586 0.030 Uiso 1 1 calc R
C16 C 0.54491(13) 0.6386(4) 0.2849(2) 0.0254(7) Uani 1 1 d .
H16A H 0.5356 0.6639 0.3405 0.030 Uiso 1 1 calc R
C17 C 0.61049(13) 0.6231(3) 0.28155(19) 0.0238(7) Uani 1 1 d .
C18 C 0.65695(14) 0.6920(4) 0.3496(2) 0.0297(7) Uani 1 1 d .
H18A H 0.6455 0.7434 0.3993 0.036 Uiso 1 1 calc R
C19 C 0.71908(13) 0.6870(4) 0.3461(2) 0.0330(8) Uani 1 1 d .
H19A H 0.7494 0.7350 0.3931 0.040 Uiso 1 1 calc R
C20 C 0.73758(13) 0.6121(4) 0.2742(2) 0.0310(7) Uani 1 1 d .
C21 C 0.69193(14) 0.5332(4) 0.2091(2) 0.0330(8) Uani 1 1 d .
H21A H 0.7035 0.4740 0.1616 0.040 Uiso 1 1 calc R
C22 C 0.62973(13) 0.5408(4) 0.2138(2) 0.0291(7) Uani 1 1 d .
H22A H 0.5995 0.4873 0.1686 0.035 Uiso 1 1 calc R
C23 C 0.84968(14) 0.6143(5) 0.3453(3) 0.0493(10) Uani 1 1 d .
H23A H 0.8570 0.4924 0.3641 0.059 Uiso 1 1 calc R
H23B H 0.8370 0.6783 0.3937 0.059 Uiso 1 1 calc R
C24 C 0.90902(16) 0.6909(5) 0.3289(3) 0.0594(13) Uani 1 1 d .
H24A H 0.9032 0.8161 0.3168 0.071 Uiso 1 1 calc R
H24B H 0.9428 0.6764 0.3823 0.071 Uiso 1 1 calc R
C25 C 0.81616(16) 0.5443(4) 0.1902(3) 0.0470(10) Uani 1 1 d .
H25A H 0.7824 0.5641 0.1374 0.056 Uiso 1 1 calc R
H25B H 0.8210 0.4181 0.1994 0.056 Uiso 1 1 calc R
C26 C 0.87674(17) 0.6207(5) 0.1745(3) 0.0583(12) Uani 1 1 d .
H26A H 0.8893 0.5582 0.1256 0.070 Uiso 1 1 calc R
H26B H 0.8702 0.7436 0.1573 0.070 Uiso 1 1 calc R
C27 C 0.98364(19) 0.5527(5) 0.2481(5) 0.0702(16) Uani 1 1 d .
C28 C 1.03201(17) 0.5327(5) 0.3347(4) 0.0737(15) Uani 1 1 d U
C29 C 1.0228(2) 0.4226(6) 0.3949(4) 0.0773(15) Uani 1 1 d U
H29A H 1.0554 0.3973 0.4444 0.093 Uiso 1 1 calc R
H29B H 0.9834 0.3683 0.3889 0.093 Uiso 1 1 calc R
C30 C 1.0910(2) 0.6241(6) 0.3373(5) 0.0911(18) Uani 1 1 d U
H30A H 1.1192 0.6054 0.3949 0.137 Uiso 1 1 calc R
H30B H 1.0829 0.7480 0.3283 0.137 Uiso 1 1 calc R
H30C H 1.1102 0.5797 0.2905 0.137 Uiso 1 1 calc R

loop_
_atom_site_aniso_label
_atom_site_aniso_U_11
_atom_site_aniso_U_22
_atom_site_aniso_U_33
_atom_site_aniso_U_23
_atom_site_aniso_U_13
_atom_site_aniso_U_12
N1 0.0217(14) 0.0215(12) 0.0296(14) 0.0000(10) 0.0068(9) 0.0008(9)
N2 0.0354(19) 0.072(2) 0.056(2) -0.0072(17) 0.0229(14) -0.0144(15)
N3 0.0430(18) 0.0397(16) 0.0422(17) 0.0049(13) 0.0139(13) -0.0008(13)
N4 0.0202(15) 0.0337(15) 0.074(2) 0.0024(15) 0.0167(13) 0.0015(10)
N5 0.0217(17) 0.0326(16) 0.127(3) 0.0031(19) 0.0290(17) 0.0047(11)
O1 0.0463(19) 0.063(2) 0.154(4) 0.023(2) 0.060(2) 0.0206(15)
C1 0.0210(16) 0.0199(13) 0.0403(18) -0.0033(13) 0.0058(12) 0.0003(11)
C2 0.0236(18) 0.0291(16) 0.049(2) 0.0039(14) 0.0029(13) 0.0036(12)
C3 0.030(2) 0.0362(18) 0.070(3) 0.0107(18) -0.0067(16) 0.0066(14)
C4 0.0148(18) 0.0396(19) 0.086(3) 0.0092(19) 0.0048(16) 0.0035(13)
C5 0.0242(18) 0.0291(16) 0.059(2) 0.0064(15) 0.0153(14) 0.0037(12)
C6 0.0173(15) 0.0168(13) 0.0465(19) -0.0027(13) 0.0089(12) -0.0015(10)
C7 0.0215(16) 0.0158(13) 0.0426(18) -0.0069(12) 0.0082(12) -0.0023(10)
C8 0.0206(16) 0.0186(13) 0.0336(17) -0.0009(12) 0.0066(11) -0.0001(10)
C9 0.0210(15) 0.0179(13) 0.0309(16) -0.0018(12) 0.0056(11) 0.0007(10)
C10 0.0260(16) 0.0246(14) 0.0328(16) 0.0024(13) 0.0067(11) 0.0012(11)
C11 0.040(2) 0.0348(17) 0.0330(18) -0.0017(14) 0.0051(13) 0.0042(13)
C12 0.0271(17) 0.0236(14) 0.0411(18) -0.0036(13) 0.0126(12) -0.0045(11)
C13 0.036(2) 0.0363(18) 0.048(2) -0.0058(16) 0.0128(15) -0.0094(14)
C14 0.0364(19) 0.0268(16) 0.0385(18) 0.0001(14) 0.0162(14) -0.0098(13)
C15 0.0180(16) 0.0264(15) 0.0316(16) 0.0024(12) 0.0095(11) 0.0000(11)
C16 0.0235(16) 0.0208(13) 0.0335(17) 0.0046(12) 0.0099(12) -0.0018(11)
C17 0.0173(15) 0.0192(13) 0.0357(17) 0.0040(12) 0.0077(11) -0.0020(10)
C18 0.0255(17) 0.0266(15) 0.0370(18) 0.0037(13) 0.0073(12) -0.0004(12)
C19 0.0156(16) 0.0310(16) 0.051(2) 0.0050(14) 0.0039(13) -0.0033(11)
C20 0.0160(16) 0.0240(15) 0.056(2) 0.0077(14) 0.0138(13) 0.0019(11)
C21 0.0266(17) 0.0252(15) 0.051(2) 0.0019(14) 0.0162(13) 0.0035(12)
C22 0.0197(16) 0.0250(15) 0.0423(18) 0.0028(13) 0.0061(12) -0.0001(11)
C23 0.0145(18) 0.0397(19) 0.091(3) -0.0016(19) 0.0067(16) -0.0021(13)
C24 0.027(2) 0.0290(18) 0.126(4) -0.006(2) 0.023(2) -0.0006(14)
C25 0.0271(19) 0.0344(18) 0.085(3) 0.0052(19) 0.0252(17) 0.0037(14)
C26 0.035(2) 0.037(2) 0.116(4) 0.012(2) 0.046(2) 0.0037(15)
C27 0.033(2) 0.029(2) 0.158(6) 0.009(3) 0.042(3) 0.0061(15)
C28 0.024(2) 0.0323(19) 0.164(5) -0.012(3) 0.017(2) 0.0058(15)
C29 0.037(2) 0.051(3) 0.141(5) -0.013(3) 0.013(2) 0.0109(19)
C30 0.039(3) 0.047(2) 0.196(5) -0.021(3) 0.043(3) -0.0006(18)

loop_
_atom_type_symbol
_atom_type_description
_atom_type_scat_dispersion_real
_atom_type_scat_dispersion_imag
_atom_type_scat_source
C C 0.0181 0.0091 'International Tables Vol C Tables 4.2.6.8 and 6.1.1.4'
H H 0.0000 0.0000 'International Tables Vol C Tables 4.2.6.8 and 6.1.1.4'
N N 0.0311 0.0180 'International Tables Vol C Tables 4.2.6.8 and 6.1.1.4'
O O 0.0492 0.0322 'International Tables Vol C Tables 4.2.6.8 and 6.1.1.4'

loop_
_geom_angle_atom_site_label_1
_geom_angle_atom_site_label_2
_geom_angle_atom_site_label_3
_geom_angle
C9 N1 C1 119.7(3)
C9 N1 C10 118.9(2)
C1 N1 C10 121.5(2)
C20 N4 C25 118.4(3)
C20 N4 C23 119.4(3)
C25 N4 C23 113.3(3)
C27 N5 C24 127.7(4)
C27 N5 C26 119.3(4)
C24 N5 C26 111.6(3)
N1 C1 C6 121.3(2)
N1 C1 C2 118.7(3)
C6 C1 C2 120.0(3)
C3 C2 C1 119.9(3)
C3 C2 H2A 120.0
C1 C2 H2A 120.0
C2 C3 C4 121.3(3)
C2 C3 H3A 119.3
C4 C3 H3A 119.3
C5 C4 C3 119.1(3)
C5 C4 H4A 120.5
C3 C4 H4A 120.5
C4 C5 C6 122.0(3)
C4 C5 H5A 119.0
C6 C5 H5A 119.0
C1 C6 C5 117.7(3)
C1 C6 C7 119.3(3)
C5 C6 C7 122.9(3)
C8 C7 C12 118.6(3)
C8 C7 C6 115.2(3)
C12 C7 C6 126.1(3)
C9 C8 C7 124.6(3)
C9 C8 H8A 117.7
C7 C8 H8A 117.7
C8 C9 N1 119.8(3)
C8 C9 C15 120.8(2)
N1 C9 C15 119.4(3)
N1 C10 C11 113.0(2)
N1 C10 H10A 109.0
C11 C10 H10A 109.0
N1 C10 H10B 109.0
C11 C10 H10B 109.0
H10A C10 H10B 107.8
C10 C11 H11A 109.5
C10 C11 H11B 109.5
H11A C11 H11B 109.5
C10 C11 H11C 109.5
H11A C11 H11C 109.5
H11B C11 H11C 109.5
C13 C12 C7 128.1(3)
C13 C12 C14 114.4(3)
C7 C12 C14 117.4(3)
N2 C13 C12 175.6(4)
N3 C14 C12 178.7(4)
C16 C15 C9 123.5(3)
C16 C15 H15A 118.3
C9 C15 H15A 118.3
C15 C16 C17 124.9(3)
C15 C16 H16A 117.6
C17 C16 H16A 117.6
C22 C17 C18 117.0(3)
C22 C17 C16 122.7(2)
C18 C17 C16 120.3(3)
C19 C18 C17 121.6(3)
C19 C18 H18A 119.2
C17 C18 H18A 119.2
C18 C19 C20 120.6(3)
C18 C19 H19A 119.7
C20 C19 H19A 119.7
C19 C20 C21 117.9(3)
C19 C20 N4 120.7(3)
C21 C20 N4 121.4(3)
C22 C21 C20 120.3(3)
C22 C21 H21A 119.8
C20 C21 H21A 119.8
C17 C22 C21 122.3(3)
C17 C22 H22A 118.8
C21 C22 H22A 118.8
N4 C23 C24 111.2(4)
N4 C23 H23A 109.4
C24 C23 H23A 109.4
N4 C23 H23B 109.4
C24 C23 H23B 109.4
H23A C23 H23B 108.0
N5 C24 C23 110.3(3)
N5 C24 H24A 109.6
C23 C24 H24A 109.6
N5 C24 H24B 109.6
C23 C24 H24B 109.6
H24A C24 H24B 108.1
N4 C25 C26 110.7(3)
N4 C25 H25A 109.5
C26 C25 H25A 109.5
N4 C25 H25B 109.5
C26 C25 H25B 109.5
H25A C25 H25B 108.1
N5 C26 C25 110.5(4)
N5 C26 H26A 109.6
C25 C26 H26A 109.6
N5 C26 H26B 109.6
C25 C26 H26B 109.6
H26A C26 H26B 108.1
O1 C27 N5 123.5(5)
O1 C27 C28 119.8(4)
N5 C27 C28 116.6(5)
C29 C28 C30 124.5(5)
C29 C28 C27 120.2(4)
C30 C28 C27 114.7(5)
C28 C29 H29A 120.0
C28 C29 H29B 120.0
H29A C29 H29B 120.0
C28 C30 H30A 109.5
C28 C30 H30B 109.5
H30A C30 H30B 109.5
C28 C30 H30C 109.5
H30A C30 H30C 109.5
H30B C30 H30C 109.5

loop_
_geom_bond_atom_site_label_1
_geom_bond_atom_site_label_2
_geom_bond_distance
N1 C9 1.373(3)
N1 C1 1.396(4)
N1 C10 1.478(4)
N2 C13 1.161(4)
N3 C14 1.158(4)
N4 C20 1.409(4)
N4 C25 1.437(5)
N4 C23 1.457(4)
N5 C27 1.361(5)
N5 C24 1.443(6)
N5 C26 1.465(6)
O1 C27 1.205(6)
C1 C6 1.402(5)
C1 C2 1.417(4)
C2 C3 1.359(5)
C2 H2A 0.9500
C3 C4 1.395(6)
C3 H3A 0.9500
C4 C5 1.367(5)
C4 H4A 0.9500
C5 C6 1.414(4)
C5 H5A 0.9500
C6 C7 1.456(4)
C7 C8 1.403(4)
C7 C12 1.414(4)
C8 C9 1.364(4)
C8 H8A 0.9500
C9 C15 1.456(4)
C10 C11 1.515(4)
C10 H10A 0.9900
C10 H10B 0.9900
C11 H11A 0.9800
C11 H11B 0.9800
C11 H11C 0.9800
C12 C13 1.404(5)
C12 C14 1.428(4)
C15 C16 1.341(4)
C15 H15A 0.9500
C16 C17 1.464(4)
C16 H16A 0.9500
C17 C22 1.374(4)
C17 C18 1.404(4)
C18 C19 1.384(4)
C18 H18A 0.9500
C19 C20 1.396(5)
C19 H19A 0.9500
C20 C21 1.399(4)
C21 C22 1.391(4)
C21 H21A 0.9500
C22 H22A 0.9500
C23 C24 1.509(5)
C23 H23A 0.9900
C23 H23B 0.9900
C24 H24A 0.9900
C24 H24B 0.9900
C25 C26 1.529(5)
C25 H25A 0.9900
C25 H25B 0.9900
C26 H26A 0.9900
C26 H26B 0.9900
C27 C28 1.527(8)
C28 C29 1.313(7)
C28 C30 1.474(6)
C29 H29A 0.9500
C29 H29B 0.9500
C30 H30A 0.9800
C30 H30B 0.9800
C30 H30C 0.9800

loop_
_geom_torsion_atom_site_label_1
_geom_torsion_atom_site_label_2
_geom_torsion_atom_site_label_3
_geom_torsion_atom_site_label_4
_geom_torsion
C9 N1 C1 C6 3.2(4)
C10 N1 C1 C6 -175.6(3)
C9 N1 C1 C2 -175.4(2)
C10 N1 C1 C2 5.8(4)
N1 C1 C2 C3 177.7(3)
C6 C1 C2 C3 -0.9(5)
C1 C2 C3 C4 0.2(5)
C2 C3 C4 C5 0.1(6)
C3 C4 C5 C6 0.3(5)
N1 C1 C6 C5 -177.3(3)
C2 C1 C6 C5 1.2(4)
N1 C1 C6 C7 -0.7(4)
C2 C1 C6 C7 177.9(3)
C4 C5 C6 C1 -1.0(5)
C4 C5 C6 C7 -177.4(3)
C1 C6 C7 C8 -1.7(4)
C5 C6 C7 C8 174.8(3)
C1 C6 C7 C12 -178.7(3)
C5 C6 C7 C12 -2.3(4)
C12 C7 C8 C9 179.0(3)
C6 C7 C8 C9 1.7(4)
C7 C8 C9 N1 0.7(4)
C7 C8 C9 C15 -175.8(3)
C1 N1 C9 C8 -3.2(4)
C10 N1 C9 C8 175.6(2)
C1 N1 C9 C15 173.3(2)
C10 N1 C9 C15 -7.9(4)
C9 N1 C10 C11 95.6(3)
C1 N1 C10 C11 -85.6(3)
C8 C7 C12 C13 175.7(3)
C6 C7 C12 C13 -7.3(5)
C8 C7 C12 C14 -6.6(4)
C6 C7 C12 C14 170.4(3)
C7 C12 C13 N2 -165(5)
C14 C12 C13 N2 18(5)
C13 C12 C14 N3 121(16)
C7 C12 C14 N3 -57(16)
C8 C9 C15 C16 -36.0(4)
N1 C9 C15 C16 147.5(3)
C9 C15 C16 C17 173.9(3)
C15 C16 C17 C22 -19.0(4)
C15 C16 C17 C18 161.6(3)
C22 C17 C18 C19 3.9(4)
C16 C17 C18 C19 -176.7(3)
C17 C18 C19 C20 -0.2(4)
C18 C19 C20 C21 -4.0(4)
C18 C19 C20 N4 173.6(3)
C25 N4 C20 C19 -179.3(3)
C23 N4 C20 C19 35.6(4)
C25 N4 C20 C21 -1.8(4)
C23 N4 C20 C21 -146.8(3)
C19 C20 C21 C22 4.4(4)
N4 C20 C21 C22 -173.1(3)
C18 C17 C22 C21 -3.5(4)
C16 C17 C22 C21 177.1(3)
C20 C21 C22 C17 -0.7(5)
C20 N4 C23 C24 -159.0(3)
C25 N4 C23 C24 54.3(4)
C27 N5 C24 C23 -136.2(4)
C26 N5 C24 C23 57.6(4)
N4 C23 C24 N5 -55.2(4)
C20 N4 C25 C26 159.5(3)
C23 N4 C25 C26 -53.4(4)
C27 N5 C26 C25 135.5(3)
C24 N5 C26 C25 -57.0(4)
N4 C25 C26 N5 54.0(4)
C24 N5 C27 O1 -166.3(4)
C26 N5 C27 O1 -1.1(6)
C24 N5 C27 C28 17.8(6)
C26 N5 C27 C28 -177.0(3)
O1 C27 C28 C29 -114.8(5)
N5 C27 C28 C29 61.3(6)
O1 C27 C28 C30 56.5(5)
N5 C27 C28 C30 -127.5(4)

loop_
_platon_squeeze_void_nr
_platon_squeeze_void_average_x
_platon_squeeze_void_average_y
_platon_squeeze_void_average_z
_platon_squeeze_void_volume
_platon_squeeze_void_count_electrons
_platon_squeeze_void_content
1 1.000 0.000 0.500 90 17 ' '
2 1.000 0.500 1.000 90 17 ' '
